data_7203147
loop_
_publ_author_name
'Adkine, Prashant'
'Cantat, Thibault'
'Deschamps, Eliane'
'Ricard, Louis'
'M\'ezailles, Nicolas'
'Le Floch, Pascal'
'Geoffroy, Michel'

_publ_section_title
;
 EPR and DFT studies of the one-electron reduction product of
 phospholium cations.
;
_journal_issue 7
_journal_name_full 'Physical chemistry chemical physics : PCCP'
_journal_page_first 862
_journal_page_last 868
_journal_paper_doi 10.1039/b513736p
_journal_volume 8
_journal_year 2006
_chemical_formula_sum 'C13 H18 I O P'
_chemical_formula_weight 348.14
_chemical_name_systematic
; 
 ? 
;
_space_group_IT_number 61
_symmetry_cell_setting orthorhombic
_symmetry_space_group_name_Hall '-P 2ac 2ab'
_symmetry_space_group_name_H-M 'P b c a'
_atom_sites_solution_hydrogens geom
_atom_sites_solution_primary direct
_atom_sites_solution_secondary difmap
_audit_creation_method SHELXL-97
_cell_angle_alpha 90.00
_cell_angle_beta 90.00
_cell_angle_gamma 90.00
_cell_formula_units_Z 8
_cell_length_a 14.354(1)
_cell_length_b 11.207(1)
_cell_length_c 17.548(1)
_cell_measurement_reflns_used 251
_cell_measurement_temperature 150.0(1)
_cell_measurement_theta_max 20.0
_cell_measurement_theta_min 3.0
_cell_volume 2822.9(4)
_computing_structure_refinement 'SHELXL-97 (Sheldrick, 1997)'
_computing_structure_solution 'SHELXS-97 (Sheldrick, 1990)'
_diffrn_ambient_temperature 150.0(1)
_diffrn_measured_fraction_theta_full 0.998
_diffrn_measured_fraction_theta_max 0.998
_diffrn_measurement_device_type KappaCCD
_diffrn_measurement_method 'phi and omega scans'
_diffrn_radiation_monochromator graphite
_diffrn_radiation_source 'fine-focus sealed tube'
_diffrn_radiation_type MoK\a
_diffrn_radiation_wavelength 0.71069
_diffrn_reflns_av_R_equivalents 0.0199
_diffrn_reflns_av_sigmaI/netI 0.0347
_diffrn_reflns_limit_h_max 19
_diffrn_reflns_limit_h_min -19
_diffrn_reflns_limit_k_max 15
_diffrn_reflns_limit_k_min -15
_diffrn_reflns_limit_l_max 23
_diffrn_reflns_limit_l_min -23
_diffrn_reflns_number 6621
_diffrn_reflns_theta_full 28.70
_diffrn_reflns_theta_max 28.70
_diffrn_reflns_theta_min 2.84
_exptl_absorpt_coefficient_mu 2.362
_exptl_absorpt_correction_T_max 0.8336
_exptl_absorpt_correction_T_min 0.6495
_exptl_absorpt_correction_type multi-scan
_exptl_crystal_colour colorless
_exptl_crystal_density_diffrn 1.638
_exptl_crystal_density_method 'not measured'
_exptl_crystal_description needle
_exptl_crystal_F_000 1376
_exptl_crystal_size_max 0.20
_exptl_crystal_size_mid 0.14
_exptl_crystal_size_min 0.08
_refine_diff_density_max 0.528
_refine_diff_density_min -1.297
_refine_diff_density_rms 0.105
_refine_ls_extinction_method none
_refine_ls_goodness_of_fit_ref 1.051
_refine_ls_hydrogen_treatment mixed
_refine_ls_matrix_type full
_refine_ls_number_parameters 152
_refine_ls_number_reflns 3641
_refine_ls_number_restraints 0
_refine_ls_restrained_S_all 1.051
_refine_ls_R_factor_all 0.0641
_refine_ls_R_factor_gt 0.0459
_refine_ls_shift/su_max 0.000
_refine_ls_shift/su_mean 0.000
_refine_ls_structure_factor_coef Fsqd
_refine_ls_weighting_details 'calc w=1/[\s^2^(Fo^2^)+(0.0727P)^2^+3.0346P] where P=(Fo^2^+2Fc^2^)/3'
_refine_ls_weighting_scheme calc
_refine_ls_wR_factor_gt 0.1314
_refine_ls_wR_factor_ref 0.1421
_reflns_number_gt 2698
_reflns_number_total 3641
_reflns_threshold_expression >2sigma(I)
_cod_data_source_file b513736p.txt
_cod_data_source_block phosmei
_cod_depositor_comments
;
The following automatic conversions were performed:
'_symmetry_cell_setting' value 'Orthorhombic' changed to 'orthorhombic'
according to '/home/saulius/struct/CIF-dictionaries/cif_core.dic'
dictionary named 'cif_core.dic' version 2.4.1 from 2010-06-29.

Automatic conversion script
Id: cif_fix_enum 1527 2010-12-29 10:47:43Z saulius 
;
_cod_original_sg_symbol_H-M 'Pbca     '
_cod_database_code 7203147

loop_
_symmetry_equiv_pos_as_xyz
'x, y, z'
'-x+1/2, -y, z+1/2'
'x+1/2, -y+1/2, -z'
'-x, y+1/2, -z+1/2'
'-x, -y, -z'
'x-1/2, y, -z-1/2'
'-x-1/2, y-1/2, z'
'x, -y-1/2, z-1/2'

loop_
_atom_site_label
_atom_site_type_symbol
_atom_site_fract_x
_atom_site_fract_y
_atom_site_fract_z
_atom_site_U_iso_or_equiv
_atom_site_adp_type
_atom_site_occupancy
_atom_site_symmetry_multiplicity
_atom_site_calc_flag
_atom_site_refinement_flags
_atom_site_disorder_assembly
_atom_site_disorder_group
P1 P 0.19235(6) 0.11681(8) 0.41067(6) 0.0368(2) Uani 1 1 d . . .
C1 C 0.2846(3) 0.0885(4) 0.3457(3) 0.0514(12) Uani 1 1 d . . .
H1 H 0.3352 0.0356 0.3543 0.062 Uiso 1 1 calc R . .
C2 C 0.2711(3) 0.1545(3) 0.2820(3) 0.0465(10) Uani 1 1 d . . .
C3 C 0.1868(3) 0.2314(3) 0.2843(2) 0.0396(8) Uani 1 1 d . . .
C4 C 0.1320(3) 0.2154(4) 0.3482(2) 0.0500(11) Uani 1 1 d . . .
H4 H 0.0728 0.2507 0.3572 0.060 Uiso 1 1 calc R . .
C5 C 0.2266(3) 0.1922(3) 0.4959(3) 0.0459(10) Uani 1 1 d . . .
H5A H 0.2568 0.2678 0.4828 0.069 Uiso 1 1 calc R . .
H5B H 0.2702 0.1420 0.5245 0.069 Uiso 1 1 calc R . .
H5C H 0.1714 0.2081 0.5273 0.069 Uiso 1 1 calc R . .
C6 C 0.3337(4) 0.1531(4) 0.2150(3) 0.0637(14) Uani 1 1 d . . .
H6A H 0.3016 0.1160 0.1718 0.096 Uiso 1 1 calc R . .
H6B H 0.3899 0.1074 0.2272 0.096 Uiso 1 1 calc R . .
H6C H 0.3510 0.2351 0.2018 0.096 Uiso 1 1 calc R . .
C7 C 0.1681(3) 0.3162(4) 0.2251(3) 0.0529(11) Uani 1 1 d . . .
H7A H 0.1169 0.3686 0.2408 0.079 Uiso 1 1 calc R . .
H7B H 0.1506 0.2739 0.1784 0.079 Uiso 1 1 calc R . .
H7C H 0.2240 0.3642 0.2157 0.079 Uiso 1 1 calc R . .
C8 C 0.1292(2) -0.0162(3) 0.4337(2) 0.0311(7) Uani 1 1 d . . .
C9 C 0.0949(3) -0.0859(4) 0.3745(2) 0.0418(9) Uani 1 1 d . . .
H9 H 0.1035 -0.0619 0.3231 0.050 Uiso 1 1 calc R . .
C10 C 0.0479(3) -0.1909(4) 0.3913(3) 0.0469(10) Uani 1 1 d . . .
H10 H 0.0247 -0.2394 0.3511 0.056 Uiso 1 1 calc R . .
C11 C 0.0349(2) -0.2250(3) 0.4656(3) 0.0424(9) Uani 1 1 d . . .
H11 H 0.0026 -0.2970 0.4765 0.051 Uiso 1 1 calc R . .
C12 C 0.0677(2) -0.1567(3) 0.5240(2) 0.0372(8) Uani 1 1 d . . .
H12 H 0.0583 -0.1815 0.5752 0.045 Uiso 1 1 calc R . .
C13 C 0.1151(2) -0.0505(3) 0.5090(2) 0.0314(7) Uani 1 1 d . . .
H13 H 0.1373 -0.0023 0.5497 0.038 Uiso 1 1 calc R . .
I1 I 0.43452(4) 0.47679(5) 0.15330(3) 0.04747(17) Uani 0.76 1 d P . .
I2 I 0.41142(15) 0.49249(19) 0.13316(12) 0.04747(17) Uani 0.24 1 d P . .
O1 O 0.1288(3) 0.4506(4) 0.4736(3) 0.1016(15) Uani 1 1 d . . .

loop_
_atom_site_aniso_label
_atom_site_aniso_U_11
_atom_site_aniso_U_22
_atom_site_aniso_U_33
_atom_site_aniso_U_23
_atom_site_aniso_U_13
_atom_site_aniso_U_12
P1 0.0318(4) 0.0290(4) 0.0498(6) 0.0090(4) 0.0089(4) 0.0023(3)
C1 0.044(2) 0.0326(19) 0.078(3) 0.003(2) 0.024(2) 0.0009(16)
C2 0.053(2) 0.0263(16) 0.060(3) -0.0038(18) 0.023(2) -0.0099(15)
C3 0.0458(19) 0.0267(16) 0.046(2) -0.0019(16) 0.0037(17) -0.0107(14)
C4 0.060(2) 0.038(2) 0.052(3) 0.0146(19) 0.016(2) 0.0140(18)
C5 0.0384(19) 0.0322(17) 0.067(3) -0.0002(19) 0.0008(19) 0.0000(15)
C6 0.073(3) 0.041(2) 0.076(4) -0.009(2) 0.039(3) -0.009(2)
C7 0.061(2) 0.052(2) 0.046(3) 0.013(2) 0.001(2) -0.006(2)
C8 0.0270(14) 0.0292(16) 0.037(2) 0.0030(14) 0.0007(14) 0.0014(12)
C9 0.0408(18) 0.047(2) 0.037(2) 0.0014(18) -0.0016(17) -0.0013(16)
C10 0.0374(18) 0.043(2) 0.060(3) -0.012(2) -0.0052(19) -0.0027(16)
C11 0.0269(16) 0.0327(17) 0.068(3) 0.0026(19) -0.0005(17) -0.0051(13)
C12 0.0294(16) 0.0369(19) 0.045(2) 0.0098(17) 0.0042(15) 0.0018(13)
C13 0.0273(15) 0.0305(16) 0.037(2) 0.0012(15) -0.0006(14) 0.0010(12)
I1 0.0598(4) 0.0340(2) 0.0487(4) 0.00176(19) 0.0088(2) -0.00373(18)
I2 0.0598(4) 0.0340(2) 0.0487(4) 0.00176(19) 0.0088(2) -0.00373(18)
O1 0.101(3) 0.080(3) 0.124(4) 0.012(3) 0.023(3) 0.010(3)

loop_
_atom_type_symbol
_atom_type_description
_atom_type_scat_dispersion_real
_atom_type_scat_dispersion_imag
_atom_type_scat_source
C C 0.0033 0.0016 'International Tables Vol C Tables 4.2.6.8 and 6.1.1.4'
H H 0.0000 0.0000 'International Tables Vol C Tables 4.2.6.8 and 6.1.1.4'
I I -0.4742 1.8119 'International Tables Vol C Tables 4.2.6.8 and 6.1.1.4'
P P 0.1023 0.0942 'International Tables Vol C Tables 4.2.6.8 and 6.1.1.4'
O O 0.0106 0.0060 'International Tables Vol C Tables 4.2.6.8 and 6.1.1.4'

loop_
_geom_angle_atom_site_label_1
_geom_angle_atom_site_label_2
_geom_angle_atom_site_label_3
_geom_angle
_geom_angle_site_symmetry_1
_geom_angle_site_symmetry_3
_geom_angle_publ_flag
C1 P1 C4 94.5(2) . . ?
C1 P1 C5 114.7(2) . . ?
C4 P1 C5 110.8(2) . . ?
C1 P1 C8 111.92(18) . . ?
C4 P1 C8 114.2(2) . . ?
C5 P1 C8 110.10(19) . . ?
C2 C1 P1 109.0(3) . . ?
C2 C1 H1 125.5 . . ?
P1 C1 H1 125.5 . . ?
C1 C2 C6 124.3(4) . . ?
C1 C2 C3 114.2(4) . . ?
C6 C2 C3 121.5(4) . . ?
C4 C3 C7 124.6(4) . . ?
C4 C3 C2 114.3(4) . . ?
C7 C3 C2 121.1(4) . . ?
C3 C4 P1 107.7(3) . . ?
C3 C4 H4 126.2 . . ?
P1 C4 H4 126.2 . . ?
P1 C5 H5A 109.5 . . ?
P1 C5 H5B 109.5 . . ?
H5A C5 H5B 109.5 . . ?
P1 C5 H5C 109.5 . . ?
H5A C5 H5C 109.5 . . ?
H5B C5 H5C 109.5 . . ?
C2 C6 H6A 109.5 . . ?
C2 C6 H6B 109.5 . . ?
H6A C6 H6B 109.5 . . ?
C2 C6 H6C 109.5 . . ?
H6A C6 H6C 109.5 . . ?
H6B C6 H6C 109.5 . . ?
C3 C7 H7A 109.5 . . ?
C3 C7 H7B 109.5 . . ?
H7A C7 H7B 109.5 . . ?
C3 C7 H7C 109.5 . . ?
H7A C7 H7C 109.5 . . ?
H7B C7 H7C 109.5 . . ?
C9 C8 C13 120.2(3) . . ?
C9 C8 P1 118.6(3) . . ?
C13 C8 P1 121.2(3) . . ?
C10 C9 C8 119.4(4) . . ?
C10 C9 H9 120.3 . . ?
C8 C9 H9 120.3 . . ?
C11 C10 C9 120.3(4) . . ?
C11 C10 H10 119.9 . . ?
C9 C10 H10 119.9 . . ?
C12 C11 C10 120.7(4) . . ?
C12 C11 H11 119.6 . . ?
C10 C11 H11 119.6 . . ?
C11 C12 C13 120.4(4) . . ?
C11 C12 H12 119.8 . . ?
C13 C12 H12 119.8 . . ?
C8 C13 C12 119.0(3) . . ?
C8 C13 H13 120.5 . . ?
C12 C13 H13 120.5 . . ?

loop_
_geom_bond_atom_site_label_1
_geom_bond_atom_site_label_2
_geom_bond_distance
_geom_bond_site_symmetry_2
_geom_bond_publ_flag
P1 C1 1.775(4) . ?
P1 C4 1.782(4) . ?
P1 C5 1.787(5) . ?
P1 C8 1.791(3) . ?
C1 C2 1.355(6) . ?
C1 H1 0.9500 . ?
C2 C6 1.478(6) . ?
C2 C3 1.487(6) . ?
C3 C4 1.380(6) . ?
C3 C7 1.433(6) . ?
C4 H4 0.9500 . ?
C5 H5A 0.9800 . ?
C5 H5B 0.9800 . ?
C5 H5C 0.9800 . ?
C6 H6A 0.9800 . ?
C6 H6B 0.9800 . ?
C6 H6C 0.9800 . ?
C7 H7A 0.9800 . ?
C7 H7B 0.9800 . ?
C7 H7C 0.9800 . ?
C8 C9 1.389(5) . ?
C8 C13 1.392(5) . ?
C9 C10 1.388(6) . ?
C9 H9 0.9500 . ?
C10 C11 1.371(7) . ?
C10 H10 0.9500 . ?
C11 C12 1.364(6) . ?
C11 H11 0.9500 . ?
C12 C13 1.395(5) . ?
C12 H12 0.9500 . ?
C13 H13 0.9500 . ?
I1 I2 0.5155(18) . ?
